data_4510746
loop_
_publ_author_name
'Zhao, Jiong-Peng'
'Song, Wei-Chao'
'Zhao, Ran'
'Yang, Qian'
'Hu, Bo-Wen'
'Bu, Xian-He'

_publ_section_title
;
 Tuning the Subunits and Topologies in Cluster-Based Cobalt--Organic
 Frameworks by Varying the Reaction Conditions
;
_journal_issue 7
_journal_name_full 'Crystal Growth &amp; Design'
_journal_page_first 2858
_journal_paper_doi 10.1021/cg4002626
_journal_volume 13
_journal_year 2013
_chemical_formula_sum 'C26 H23 Co2 N3 O9'
_chemical_formula_weight 639.33
_chemical_name_systematic
; 
 ? 
;
_space_group_IT_number 14
_symmetry_cell_setting monoclinic
_symmetry_space_group_name_Hall '-P 2yn'
_symmetry_space_group_name_H-M 'P 1 21/n 1'
_atom_sites_solution_hydrogens geom
_atom_sites_solution_primary direct
_atom_sites_solution_secondary difmap
_audit_creation_method SHELXL-97
_cell_angle_alpha 90.00
_cell_angle_beta 100.61(3)
_cell_angle_gamma 90.00
_cell_formula_units_Z 4
_cell_length_a 15.182(3)
_cell_length_b 9.7285(19)
_cell_length_c 19.240(4)
_cell_measurement_temperature 293(2)
_cell_volume 2793.1(10)
_computing_cell_refinement 'Bruker XSCANS'
_computing_data_collection 'Bruker XSCANS'
_computing_data_reduction 'Bruker SHELXTL'
_computing_molecular_graphics 'Bruker SHELXTL'
_computing_publication_material 'Bruker SHELXTL'
_computing_structure_refinement 'SHELXL-97 (Sheldrick, 1997)'
_computing_structure_solution 'SHELXS-97 (Sheldrick, 1990)'
_diffrn_ambient_temperature 293(2)
_diffrn_measured_fraction_theta_full 0.998
_diffrn_measured_fraction_theta_max 0.998
_diffrn_measurement_device_type 'Bruker P4'
_diffrn_measurement_method '\w scans'
_diffrn_radiation_monochromator graphite
_diffrn_radiation_source 'fine-focus sealed tube'
_diffrn_radiation_type MoK\a
_diffrn_radiation_wavelength 0.71073
_diffrn_reflns_av_R_equivalents 0.1203
_diffrn_reflns_av_sigmaI/netI 0.0889
_diffrn_reflns_limit_h_max 18
_diffrn_reflns_limit_h_min -18
_diffrn_reflns_limit_k_max 11
_diffrn_reflns_limit_k_min -11
_diffrn_reflns_limit_l_max 22
_diffrn_reflns_limit_l_min -22
_diffrn_reflns_number 23247
_diffrn_reflns_theta_full 25.01
_diffrn_reflns_theta_max 25.01
_diffrn_reflns_theta_min 3.00
_exptl_absorpt_coefficient_mu 1.244
_exptl_absorpt_correction_type none
_exptl_crystal_density_diffrn 1.520
_exptl_crystal_density_method 'not measured'
_exptl_crystal_F_000 1304
_refine_diff_density_max 0.683
_refine_diff_density_min -0.364
_refine_diff_density_rms 0.091
_refine_ls_extinction_method none
_refine_ls_goodness_of_fit_ref 1.157
_refine_ls_hydrogen_treatment mixed
_refine_ls_matrix_type full
_refine_ls_number_parameters 381
_refine_ls_number_reflns 4924
_refine_ls_number_restraints 0
_refine_ls_restrained_S_all 1.157
_refine_ls_R_factor_all 0.1166
_refine_ls_R_factor_gt 0.0771
_refine_ls_shift/su_max 0.144
_refine_ls_shift/su_mean 0.006
_refine_ls_structure_factor_coef Fsqd
_refine_ls_weighting_details 'calc w=1/[\s^2^(Fo^2^)+(0.0395P)^2^+4.1475P] where P=(Fo^2^+2Fc^2^)/3'
_refine_ls_weighting_scheme calc
_refine_ls_wR_factor_gt 0.1261
_refine_ls_wR_factor_ref 0.1388
_reflns_number_gt 3582
_reflns_number_total 4924
_reflns_threshold_expression >2sigma(I)
_cod_data_source_file cg4002626_si_002.cif
_cod_data_source_block 1
_cod_depositor_comments
;
The following automatic conversions were performed:

'_symmetry_cell_setting' value 'Monoclinic' changed to 'monoclinic'
according to
/usr/data/users/saulius/automatic-downloads/retrospective/ACS/lib/dictionaries/cif_core.dic
dictionary named 'cif_core.dic' version 2.4.2 from 2011-04-26.

Automatic conversion script
Id: cif_fix_values 2281 2013-09-26 08:29:07Z andrius 
;
_cod_original_cell_volume 2793.2(10)
_cod_original_sg_symbol_H-M P2(1)/n
_cod_database_code 4510746

loop_
_symmetry_equiv_pos_as_xyz
'x, y, z'
'-x+1/2, y+1/2, -z+1/2'
'-x, -y, -z'
'x-1/2, -y-1/2, z-1/2'

loop_
_atom_site_label
_atom_site_type_symbol
_atom_site_fract_x
_atom_site_fract_y
_atom_site_fract_z
_atom_site_U_iso_or_equiv
_atom_site_adp_type
_atom_site_occupancy
_atom_site_symmetry_multiplicity
_atom_site_calc_flag
_atom_site_refinement_flags
Co1 Co 0.63802(5) 0.31346(7) 0.40262(4) 0.0212(2) Uani 1 1 d .
Co2 Co 0.71931(5) 0.52340(8) 0.55193(4) 0.0245(2) Uani 1 1 d .
O1 O 0.3672(3) 0.3624(4) 0.4039(2) 0.0358(11) Uani 1 1 d .
O4 O 0.6416(3) 0.5298(4) 0.4478(2) 0.0296(10) Uani 1 1 d .
O2 O 0.5016(3) 0.3224(4) 0.3799(2) 0.0402(11) Uani 1 1 d .
N1 N 0.6348(3) 1.1598(5) 0.3243(3) 0.0282(12) Uani 1 1 d .
O6 O 0.7751(3) 0.2927(4) 0.4165(2) 0.0391(11) Uani 1 1 d .
N3 N 0.8007(3) 0.4817(5) 0.6544(2) 0.0296(12) Uani 1 1 d .
O7 O 0.8503(3) 0.8445(4) 0.9332(2) 0.0368(11) Uani 1 1 d .
O5 O 0.8176(3) 0.4263(5) 0.5108(2) 0.0451(12) Uani 1 1 d .
O3 O 0.6409(3) 0.4910(4) 0.3367(2) 0.0387(11) Uani 1 1 d .
O8 O 0.8700(3) 0.6827(4) 1.0170(2) 0.0414(12) Uani 1 1 d .
N2 N 1.2046(3) 0.2877(5) 0.4515(3) 0.0301(12) Uani 1 1 d .
C7 C 0.6381(5) 1.1925(6) 0.2573(3) 0.0434(18) Uani 1 1 d .
H7A H 0.6365 1.2849 0.2447 0.052 Uiso 1 1 calc R
C22 C 0.8034(4) 0.5644(6) 0.7093(3) 0.0312(15) Uani 1 1 d .
H22A H 0.7720 0.6468 0.7020 0.037 Uiso 1 1 calc R
C18 C 0.8650(4) 0.7249(6) 0.9544(3) 0.0254(14) Uani 1 1 d .
C24 C 0.8918(4) 0.3255(6) 0.7306(3) 0.0431(18) Uani 1 1 d .
H24A H 0.9211 0.2412 0.7366 0.052 Uiso 1 1 calc R
C14 C 1.1151(4) 0.2977(6) 0.4436(3) 0.0358(16) Uani 1 1 d .
H14A H 1.0904 0.3855 0.4394 0.043 Uiso 1 1 calc R
C12 C 0.9606(4) 0.2138(6) 0.4339(3) 0.0344(16) Uani 1 1 d .
H12A H 0.9212 0.1552 0.4053 0.041 Uiso 1 1 calc R
C13 C 1.0572(4) 0.1891(6) 0.4412(3) 0.0347(15) Uani 1 1 d .
C2 C 0.6409(4) 0.5738(6) 0.3866(3) 0.0308(15) Uani 1 1 d .
C21 C 0.8495(4) 0.5368(6) 0.7767(3) 0.0278(14) Uani 1 1 d .
C6 C 0.6352(4) 1.0269(6) 0.3404(3) 0.0303(15) Uani 1 1 d .
H6A H 0.6314 1.0028 0.3865 0.036 Uiso 1 1 calc R
C4 C 0.6416(4) 0.7769(6) 0.3112(3) 0.0377(17) Uani 1 1 d .
H4A H 0.6452 0.7151 0.2750 0.045 Uiso 1 1 calc R
C19 C 0.8778(4) 0.6192(6) 0.9013(3) 0.0300(15) Uani 1 1 d .
H19A H 0.9081 0.5386 0.9168 0.036 Uiso 1 1 calc R
C10 C 0.8316(4) 0.3466(6) 0.4633(3) 0.0279(14) Uani 1 1 d .
C11 C 0.9275(4) 0.3147(6) 0.4660(3) 0.0336(15) Uani 1 1 d .
H11A H 0.9687 0.3726 0.4935 0.040 Uiso 1 1 calc R
C5 C 0.6409(4) 0.9220(6) 0.2926(3) 0.0342(16) Uani 1 1 d .
C1 C 0.4502(4) 0.3752(7) 0.4134(4) 0.0336(17) Uani 1 1 d .
C20 C 0.8476(4) 0.6354(6) 0.8328(3) 0.0333(15) Uani 1 1 d .
H20A H 0.8221 0.7204 0.8190 0.040 Uiso 1 1 calc R
C23 C 0.8457(4) 0.3631(6) 0.6659(3) 0.0380(16) Uani 1 1 d .
H23A H 0.8455 0.3038 0.6279 0.046 Uiso 1 1 calc R
C3 C 0.6376(4) 0.7232(6) 0.3727(3) 0.0371(16) Uani 1 1 d .
H3A H 0.6324 0.7822 0.4098 0.045 Uiso 1 1 calc R
C15 C 1.2390(4) 0.1616(7) 0.4564(3) 0.0412(17) Uani 1 1 d .
H15A H 1.3007 0.1516 0.4612 0.049 Uiso 1 1 calc R
C8 C 0.6438(6) 1.0964(7) 0.2066(4) 0.059(2) Uani 1 1 d .
H8A H 0.6464 1.1231 0.1606 0.071 Uiso 1 1 calc R
C25 C 0.8947(4) 0.4129(6) 0.7867(3) 0.0383(16) Uani 1 1 d .
H25A H 0.9268 0.3892 0.8310 0.046 Uiso 1 1 calc R
C9 C 0.6456(5) 0.9586(6) 0.2247(3) 0.050(2) Uani 1 1 d .
H9A H 0.6500 0.8915 0.1911 0.060 Uiso 1 1 calc R
C16 C 1.1872(5) 0.0457(7) 0.4547(4) 0.058(2) Uani 1 1 d .
H16A H 1.2139 -0.0406 0.4597 0.070 Uiso 1 1 calc R
C17 C 1.0943(5) 0.0576(7) 0.4457(4) 0.054(2) Uani 1 1 d .
H17A H 1.0580 -0.0200 0.4426 0.065 Uiso 1 1 calc R
O9 O 0.4967(5) 0.5081(7) 0.2178(3) 0.092(2) Uani 1 1 d .
C26 C 0.4248(9) 0.5789(15) 0.2408(7) 0.099(4) Uani 1 1 d .
H1 H 0.472(4) 0.426(6) 0.441(3) 0.03(2) Uiso 1 1 d .
H9 H 0.538(7) 0.492(9) 0.265(5) 0.12(4) Uiso 1 1 d .
H26C H 0.370(11) 0.562(16) 0.193(9) 0.27(8) Uiso 1 1 d .
H26B H 0.425(10) 0.562(15) 0.287(8) 0.21(8) Uiso 1 1 d .
H26A H 0.436(8) 0.695(14) 0.225(6) 0.19(6) Uiso 1 1 d .

loop_
_atom_site_aniso_label
_atom_site_aniso_U_11
_atom_site_aniso_U_22
_atom_site_aniso_U_33
_atom_site_aniso_U_23
_atom_site_aniso_U_13
_atom_site_aniso_U_12
Co1 0.0201(4) 0.0192(4) 0.0243(4) -0.0029(4) 0.0040(3) 0.0006(3)
Co2 0.0215(4) 0.0267(4) 0.0252(5) -0.0060(4) 0.0037(3) 0.0023(4)
O1 0.021(2) 0.040(3) 0.046(3) -0.018(2) 0.005(2) 0.001(2)
O4 0.037(3) 0.026(2) 0.024(2) 0.0040(19) 0.0019(19) -0.0029(19)
O2 0.022(2) 0.047(3) 0.053(3) -0.026(2) 0.010(2) 0.002(2)
N1 0.032(3) 0.023(3) 0.030(3) -0.004(2) 0.005(2) 0.004(2)
O6 0.024(2) 0.044(3) 0.049(3) -0.021(2) 0.006(2) -0.001(2)
N3 0.032(3) 0.029(3) 0.027(3) -0.006(2) 0.003(2) 0.008(2)
O7 0.060(3) 0.021(2) 0.032(2) -0.0005(19) 0.012(2) 0.007(2)
O5 0.028(3) 0.061(3) 0.048(3) -0.026(3) 0.009(2) 0.006(2)
O3 0.063(3) 0.019(2) 0.035(3) -0.003(2) 0.012(2) 0.001(2)
O8 0.072(3) 0.028(2) 0.026(2) 0.002(2) 0.014(2) 0.002(2)
N2 0.024(3) 0.030(3) 0.037(3) -0.003(2) 0.009(2) 0.005(2)
C7 0.068(5) 0.021(3) 0.043(4) -0.001(3) 0.017(4) -0.001(3)
C22 0.038(4) 0.025(3) 0.031(4) -0.002(3) 0.006(3) 0.009(3)
C18 0.024(3) 0.022(3) 0.030(4) -0.007(3) 0.006(3) -0.005(3)
C24 0.055(5) 0.028(4) 0.042(4) -0.005(3) -0.002(4) 0.015(3)
C14 0.031(4) 0.031(4) 0.046(4) 0.000(3) 0.009(3) 0.007(3)
C12 0.026(4) 0.030(4) 0.048(4) -0.007(3) 0.009(3) -0.003(3)
C13 0.033(4) 0.025(3) 0.049(4) -0.005(3) 0.014(3) 0.001(3)
C2 0.031(4) 0.021(3) 0.039(4) -0.006(3) 0.002(3) -0.002(3)
C21 0.032(4) 0.026(3) 0.025(3) -0.003(3) 0.006(3) 0.003(3)
C6 0.043(4) 0.020(3) 0.029(4) 0.002(3) 0.011(3) 0.002(3)
C4 0.065(5) 0.017(3) 0.034(4) -0.007(3) 0.016(3) 0.003(3)
C19 0.037(4) 0.021(3) 0.032(4) 0.001(3) 0.006(3) 0.004(3)
C10 0.025(3) 0.028(3) 0.034(4) 0.000(3) 0.013(3) -0.002(3)
C11 0.022(3) 0.038(4) 0.042(4) -0.014(3) 0.008(3) -0.002(3)
C5 0.054(4) 0.018(3) 0.032(4) -0.003(3) 0.009(3) 0.000(3)
C1 0.028(4) 0.032(4) 0.035(4) -0.013(3) -0.008(3) -0.006(3)
C20 0.040(4) 0.028(3) 0.030(4) 0.004(3) 0.002(3) 0.005(3)
C23 0.039(4) 0.036(4) 0.036(4) -0.010(3) 0.000(3) 0.008(3)
C3 0.060(5) 0.023(3) 0.027(4) -0.007(3) 0.005(3) 0.000(3)
C15 0.019(3) 0.047(5) 0.058(5) -0.002(4) 0.009(3) 0.007(3)
C8 0.117(7) 0.033(4) 0.034(4) -0.004(3) 0.033(4) 0.000(4)
C25 0.041(4) 0.038(4) 0.032(4) -0.002(3) -0.003(3) 0.007(3)
C9 0.100(6) 0.020(4) 0.031(4) -0.011(3) 0.017(4) 0.003(4)
C16 0.033(4) 0.033(4) 0.110(7) 0.006(4) 0.016(4) 0.009(3)
C17 0.032(4) 0.036(4) 0.100(7) 0.001(4) 0.025(4) -0.002(3)
O9 0.114(6) 0.090(5) 0.061(4) -0.006(4) -0.015(4) 0.033(4)
C26 0.108(10) 0.111(10) 0.078(9) 0.002(8) 0.016(8) 0.040(8)

loop_
_atom_type_symbol
_atom_type_description
_atom_type_scat_dispersion_real
_atom_type_scat_dispersion_imag
_atom_type_scat_source
C C 0.0033 0.0016 'International Tables Vol C Tables 4.2.6.8 and 6.1.1.4'
H H 0.0000 0.0000 'International Tables Vol C Tables 4.2.6.8 and 6.1.1.4'
N N 0.0061 0.0033 'International Tables Vol C Tables 4.2.6.8 and 6.1.1.4'
O O 0.0106 0.0060 'International Tables Vol C Tables 4.2.6.8 and 6.1.1.4'
Co Co 0.3494 0.9721 'International Tables Vol C Tables 4.2.6.8 and 6.1.1.4'

loop_
_geom_angle_atom_site_label_1
_geom_angle_atom_site_label_2
_geom_angle_atom_site_label_3
_geom_angle
_geom_angle_site_symmetry_1
_geom_angle_site_symmetry_3
O8 Co1 O2 89.39(19) 2_646 .
O8 Co1 O6 92.34(18) 2_646 .
O2 Co1 O6 174.23(17) . .
O8 Co1 N1 95.93(18) 2_646 1_545
O2 Co1 N1 89.32(17) . 1_545
O6 Co1 N1 85.03(17) . 1_545
O8 Co1 O3 165.36(16) 2_646 .
O2 Co1 O3 88.24(18) . .
O6 Co1 O3 91.45(18) . .
N1 Co1 O3 98.49(17) 1_545 .
O8 Co1 O4 106.89(15) 2_646 .
O2 Co1 O4 89.67(15) . .
O6 Co1 O4 95.09(15) . .
N1 Co1 O4 157.15(17) 1_545 .
O3 Co1 O4 58.66(15) . .
O1 Co2 O5 173.15(17) 3_666 .
O1 Co2 O7 90.92(17) 3_666 2_646
O5 Co2 O7 95.30(18) . 2_646
O1 Co2 O4 95.08(16) 3_666 .
O5 Co2 O4 88.13(16) . .
O7 Co2 O4 86.95(15) 2_646 .
O1 Co2 N3 91.52(17) 3_666 .
O5 Co2 N3 86.02(18) . .
O7 Co2 N3 86.40(17) 2_646 .
O4 Co2 N3 170.70(17) . .
O1 Co2 N2 86.47(17) 3_666 3_766
O5 Co2 N2 87.06(18) . 3_766
O7 Co2 N2 173.94(17) 2_646 3_766
O4 Co2 N2 98.72(17) . 3_766
N3 Co2 N2 88.20(18) . 3_766
C1 O1 Co2 127.0(4) . 3_666
C2 O4 Co2 143.3(4) . .
C2 O4 Co1 87.8(3) . .
Co2 O4 Co1 107.59(16) . .
C1 O2 Co1 129.1(4) . .
C6 N1 C7 117.2(5) . .
C6 N1 Co1 121.5(4) . 1_565
C7 N1 Co1 121.2(4) . 1_565
C10 O6 Co1 126.9(4) . .
C22 N3 C23 116.9(5) . .
C22 N3 Co2 122.9(4) . .
C23 N3 Co2 120.0(4) . .
C18 O7 Co2 143.5(4) . 2_656
C10 O5 Co2 143.7(4) . .
C2 O3 Co1 93.5(4) . .
C18 O8 Co1 121.6(4) . 2_656
C15 N2 C14 116.8(5) . .
C15 N2 Co2 125.2(4) . 3_766
C14 N2 Co2 117.8(4) . 3_766
N1 C7 C8 123.0(6) . .
N1 C7 H7A 118.5 . .
C8 C7 H7A 118.5 . .
N3 C22 C21 124.6(5) . .
N3 C22 H22A 117.7 . .
C21 C22 H22A 117.7 . .
O7 C18 O8 126.5(5) . .
O7 C18 C19 117.5(5) . .
O8 C18 C19 116.0(5) . .
C23 C24 C25 119.4(6) . .
C23 C24 H24A 120.3 . .
C25 C24 H24A 120.3 . .
N2 C14 C13 125.3(6) . .
N2 C14 H14A 117.3 . .
C13 C14 H14A 117.3 . .
C11 C12 C13 122.8(6) . .
C11 C12 H12A 118.6 . .
C13 C12 H12A 118.6 . .
C14 C13 C17 117.1(6) . .
C14 C13 C12 120.1(5) . .
C17 C13 C12 122.8(6) . .
O4 C2 O3 120.0(5) . .
O4 C2 C3 120.1(6) . .
O3 C2 C3 119.9(6) . .
C22 C21 C25 116.8(5) . .
C22 C21 C20 119.7(5) . .
C25 C21 C20 123.5(6) . .
N1 C6 C5 124.1(5) . .
N1 C6 H6A 118.0 . .
C5 C6 H6A 118.0 . .
C3 C4 C5 127.7(6) . .
C3 C4 H4A 116.2 . .
C5 C4 H4A 116.2 . .
C20 C19 C18 122.5(6) . .
C20 C19 H19A 118.8 . .
C18 C19 H19A 118.8 . .
O6 C10 O5 127.4(6) . .
O6 C10 C11 118.8(5) . .
O5 C10 C11 113.8(5) . .
C12 C11 C10 126.9(6) . .
C12 C11 H11A 116.5 . .
C10 C11 H11A 116.5 . .
C9 C5 C6 117.5(5) . .
C9 C5 C4 119.1(6) . .
C6 C5 C4 123.4(6) . .
O2 C1 O1 127.7(6) . .
O2 C1 H1 114(5) . .
O1 C1 H1 118(5) . .
C19 C20 C21 127.8(6) . .
C19 C20 H20A 116.1 . .
C21 C20 H20A 116.1 . .
N3 C23 C24 122.9(6) . .
N3 C23 H23A 118.5 . .
C24 C23 H23A 118.5 . .
C4 C3 C2 123.6(6) . .
C4 C3 H3A 118.2 . .
C2 C3 H3A 118.2 . .
N2 C15 C16 122.7(6) . .
N2 C15 H15A 118.7 . .
C16 C15 H15A 118.7 . .
C7 C8 C9 118.9(6) . .
C7 C8 H8A 120.5 . .
C9 C8 H8A 120.5 . .
C24 C25 C21 119.3(6) . .
C24 C25 H25A 120.4 . .
C21 C25 H25A 120.4 . .
C5 C9 C8 119.4(6) . .
C5 C9 H9A 120.3 . .
C8 C9 H9A 120.3 . .
C15 C16 C17 119.8(6) . .
C15 C16 H16A 120.1 . .
C17 C16 H16A 120.1 . .
C16 C17 C13 118.2(6) . .
C16 C17 H17A 120.9 . .
C13 C17 H17A 120.9 . .
C26 O9 H9 100(5) . .
O9 C26 H26C 100(8) . .
O9 C26 H26B 111(10) . .
H26C C26 H26B 130(10) . .
O9 C26 H26A 103(6) . .
H26C C26 H26A 93(9) . .
H26B C26 H26A 117(10) . .

loop_
_geom_bond_atom_site_label_1
_geom_bond_atom_site_label_2
_geom_bond_distance
_geom_bond_site_symmetry_2
Co1 O8 2.024(4) 2_646
Co1 O2 2.038(4) .
Co1 O6 2.059(4) .
Co1 N1 2.117(5) 1_545
Co1 O3 2.148(4) .
Co1 O4 2.274(4) .
Co2 O1 2.023(4) 3_666
Co2 O5 2.044(4) .
Co2 O7 2.083(4) 2_646
Co2 O4 2.131(4) .
Co2 N3 2.163(5) .
Co2 N2 2.179(5) 3_766
O1 C1 1.246(7) .
O1 Co2 2.023(4) 3_666
O4 C2 1.250(7) .
O2 C1 1.214(7) .
N1 C6 1.329(7) .
N1 C7 1.338(7) .
N1 Co1 2.117(5) 1_565
O6 C10 1.239(7) .
N3 C22 1.322(7) .
N3 C23 1.339(7) .
O7 C18 1.240(7) .
O7 Co2 2.083(4) 2_656
O5 C10 1.247(7) .
O3 C2 1.254(6) .
O8 C18 1.262(7) .
O8 Co1 2.024(4) 2_656
N2 C15 1.330(7) .
N2 C14 1.342(7) .
N2 Co2 2.179(5) 3_766
C7 C8 1.366(8) .
C7 H7A 0.9300 .
C22 C21 1.382(8) .
C22 H22A 0.9300 .
C18 C19 1.486(8) .
C24 C23 1.362(8) .
C24 C25 1.368(8) .
C24 H24A 0.9300 .
C14 C13 1.370(8) .
C14 H14A 0.9300 .
C12 C11 1.308(8) .
C12 C13 1.467(8) .
C12 H12A 0.9300 .
C13 C17 1.394(8) .
C2 C3 1.477(8) .
C21 C25 1.384(8) .
C21 C20 1.447(8) .
C6 C5 1.386(8) .
C6 H6A 0.9300 .
C4 C3 1.304(8) .
C4 C5 1.456(8) .
C4 H4A 0.9300 .
C19 C20 1.323(8) .
C19 H19A 0.9300 .
C10 C11 1.480(8) .
C11 H11A 0.9300 .
C5 C9 1.369(8) .
C1 H1 0.76(6) .
C20 H20A 0.9300 .
C23 H23A 0.9300 .
C3 H3A 0.9300 .
C15 C16 1.372(9) .
C15 H15A 0.9300 .
C8 C9 1.385(9) .
C8 H8A 0.9300 .
C25 H25A 0.9300 .
C9 H9A 0.9300 .
C16 C17 1.394(9) .
C16 H16A 0.9300 .
C17 H17A 0.9300 .
O9 C26 1.429(12) .
O9 H9 1.01(10) .
C26 H26C 1.13(17) .
C26 H26B 0.91(14) .
C26 H26A 1.19(13) .

loop_
_geom_torsion_atom_site_label_1
_geom_torsion_atom_site_label_2
_geom_torsion_atom_site_label_3
_geom_torsion_atom_site_label_4
_geom_torsion
_geom_torsion_site_symmetry_1
O1 Co2 O4 C2 114.1(6) 3_666
O5 Co2 O4 C2 -59.8(6) .
O7 Co2 O4 C2 -155.3(7) 2_646
N3 Co2 O4 C2 -110.9(11) .
N2 Co2 O4 C2 26.9(7) 3_766
O1 Co2 O4 Co1 -134.92(18) 3_666
O5 Co2 O4 Co1 51.15(19) .
O7 Co2 O4 Co1 -44.27(18) 2_646
N3 Co2 O4 Co1 0.1(12) .
N2 Co2 O4 Co1 137.88(18) 3_766
O8 Co1 O4 C2 -176.5(3) 2_646
O2 Co1 O4 C2 -87.2(4) .
O6 Co1 O4 C2 89.5(4) .
N1 Co1 O4 C2 0.3(6) 1_545
O3 Co1 O4 C2 0.9(3) .
O8 Co1 O4 Co2 37.4(2) 2_646
O2 Co1 O4 Co2 126.71(19) .
O6 Co1 O4 Co2 -56.56(19) .
N1 Co1 O4 Co2 -145.8(4) 1_545
O3 Co1 O4 Co2 -145.2(2) .
O8 Co1 O2 C1 69.7(6) 2_646
O6 Co1 O2 C1 177.2(16) .
N1 Co1 O2 C1 165.7(6) 1_545
O3 Co1 O2 C1 -95.8(6) .
O4 Co1 O2 C1 -37.1(6) .
O8 Co1 O6 C10 -76.8(5) 2_646
O2 Co1 O6 C10 175.9(16) .
N1 Co1 O6 C10 -172.5(5) 1_545
O3 Co1 O6 C10 89.1(5) .
O4 Co1 O6 C10 30.4(5) .
O1 Co2 N3 C22 -25.6(5) 3_666
O5 Co2 N3 C22 148.0(5) .
O7 Co2 N3 C22 -116.5(5) 2_646
O4 Co2 N3 C22 -160.9(9) .
N2 Co2 N3 C22 60.8(5) 3_766
O1 Co2 N3 C23 149.1(5) 3_666
O5 Co2 N3 C23 -37.3(5) .
O7 Co2 N3 C23 58.2(5) 2_646
O4 Co2 N3 C23 13.8(14) .
N2 Co2 N3 C23 -124.5(5) 3_766
O1 Co2 O5 C10 -149.3(13) 3_666
O7 Co2 O5 C10 55.5(7) 2_646
O4 Co2 O5 C10 -31.3(7) .
N3 Co2 O5 C10 141.5(7) .
N2 Co2 O5 C10 -130.1(7) 3_766
O8 Co1 O3 C2 9.0(9) 2_646
O2 Co1 O3 C2 89.7(4) .
O6 Co1 O3 C2 -96.0(4) .
N1 Co1 O3 C2 178.8(4) 1_545
O4 Co1 O3 C2 -0.9(3) .
C6 N1 C7 C8 -1.5(10) .
Co1 N1 C7 C8 174.3(6) 1_565
C23 N3 C22 C21 0.4(9) .
Co2 N3 C22 C21 175.3(5) .
Co2 O7 C18 O8 -34.1(11) 2_656
Co2 O7 C18 C19 145.5(5) 2_656
Co1 O8 C18 O7 -4.2(8) 2_656
Co1 O8 C18 C19 176.2(4) 2_656
C15 N2 C14 C13 0.9(10) .
Co2 N2 C14 C13 176.9(5) 3_766
N2 C14 C13 C17 -1.6(10) .
N2 C14 C13 C12 178.6(6) .
C11 C12 C13 C14 -38.9(10) .
C11 C12 C13 C17 141.4(7) .
Co2 O4 C2 O3 115.5(6) .
Co1 O4 C2 O3 -1.6(6) .
Co2 O4 C2 C3 -66.2(9) .
Co1 O4 C2 C3 176.7(5) .
Co1 O3 C2 O4 1.7(6) .
Co1 O3 C2 C3 -176.6(5) .
N3 C22 C21 C25 -0.8(9) .
N3 C22 C21 C20 179.9(6) .
C7 N1 C6 C5 1.6(9) .
Co1 N1 C6 C5 -174.2(5) 1_565
O7 C18 C19 C20 -21.5(9) .
O8 C18 C19 C20 158.1(6) .
Co1 O6 C10 O5 -1.4(9) .
Co1 O6 C10 C11 177.7(4) .
Co2 O5 C10 O6 0.7(12) .
Co2 O5 C10 C11 -178.4(5) .
C13 C12 C11 C10 -178.7(6) .
O6 C10 C11 C12 -15.4(10) .
O5 C10 C11 C12 163.9(6) .
N1 C6 C5 C9 -0.6(10) .
N1 C6 C5 C4 179.7(6) .
C3 C4 C5 C9 180.0(7) .
C3 C4 C5 C6 -0.4(12) .
Co1 O2 C1 O1 -168.5(5) .
Co2 O1 C1 O2 -167.9(5) 3_666
C18 C19 C20 C21 -174.8(6) .
C22 C21 C20 C19 170.8(6) .
C25 C21 C20 C19 -8.5(10) .
C22 N3 C23 C24 0.8(10) .
Co2 N3 C23 C24 -174.2(5) .
C25 C24 C23 N3 -1.5(11) .
C5 C4 C3 C2 -178.5(6) .
O4 C2 C3 C4 176.2(6) .
O3 C2 C3 C4 -5.5(10) .
C14 N2 C15 C16 -1.0(10) .
Co2 N2 C15 C16 -176.6(6) 3_766
N1 C7 C8 C9 0.5(12) .
C23 C24 C25 C21 1.1(10) .
C22 C21 C25 C24 0.0(9) .
C20 C21 C25 C24 179.3(6) .
C6 C5 C9 C8 -0.5(11) .
C4 C5 C9 C8 179.2(7) .
C7 C8 C9 C5 0.6(12) .
N2 C15 C16 C17 1.8(12) .
C15 C16 C17 C13 -2.4(12) .
C14 C13 C17 C16 2.3(11) .
C12 C13 C17 C16 -178.0(7) .
